data_4347667
loop_
_publ_author_name
'Kucheriv, Olesia I.'
'Shylin, Sergii I.'
'Ksenofontov, Vadim'
'Dechert, Sebastian'
'Haukka, Matti'
'Fritsky, Igor O.'
'Gural'skiy, Il'ya A.'

_publ_section_title
;
 Spin Crossover in Fe(II)-M(II) Cyanoheterobimetallic Frameworks (M = Ni,
 Pd, Pt) with 2-Substituted Pyrazines.
;
_journal_issue 10
_journal_name_full 'Inorganic chemistry'
_journal_page_first 4906
_journal_page_last 4914
_journal_paper_doi 10.1021/acs.inorgchem.6b00446
_journal_volume 55
_journal_year 2016
_chemical_formula_moiety 'C8 H5 Fe I N6 O Pt'
_chemical_formula_sum 'C8 H5 Fe I N6 O Pt'
_chemical_formula_weight 579.02
_space_group_IT_number 62
_space_group_name_Hall '-P 2ac 2n'
_space_group_name_H-M_alt 'P n m a'
_symmetry_cell_setting orthorhombic
_symmetry_space_group_name_Hall '-P 2ac 2n'
_symmetry_space_group_name_H-M 'P n m a'
_atom_sites_solution_hydrogens geom
_atom_sites_solution_primary direct
_atom_sites_solution_secondary difmap
_audit_creation_method SHELXL-97
_cell_angle_alpha 90.00
_cell_angle_beta 90.00
_cell_angle_gamma 90.00
_cell_formula_units_Z 4
_cell_length_a 12.91814(9)
_cell_length_b 7.52763(6)
_cell_length_c 13.28367(11)
_cell_measurement_reflns_used 16969
_cell_measurement_temperature 170(2)
_cell_measurement_theta_max 40.8390
_cell_measurement_theta_min 3.4340
_cell_volume 1291.744(17)
_computing_cell_refinement
;
CrysAlisPro, Agilent Technologies,
Version 1.171.36.24 (release 03-12-2012 CrysAlis171 .NET)
(compiled Dec  3 2012,18:21:49)
;
_computing_data_collection
;
CrysAlisPro, Agilent Technologies,
Version 1.171.36.24 (release 03-12-2012 CrysAlis171 .NET)
(compiled Dec  3 2012,18:21:49)
;
_computing_data_reduction
;
CrysAlisPro, Agilent Technologies,
Version 1.171.36.24 (release 03-12-2012 CrysAlis171 .NET)
(compiled Dec  3 2012,18:21:49)
;
_computing_molecular_graphics 'CrystaMaker (CrystalMaker Software ltd., 2011)'
_computing_publication_material 'SHELXL-97 (Sheldrick, 2008)'
_computing_structure_refinement 'SHELXL-97 (Sheldrick, 2008)'
_computing_structure_solution 'SUPERFLIP (Palatinus & Chapuis, 2007)'
_diffrn_ambient_temperature 170(2)
_diffrn_detector_area_resol_mean 16.0107
_diffrn_measured_fraction_theta_full 0.996
_diffrn_measured_fraction_theta_max 0.996
_diffrn_measurement_device '\k-geometry diffractometer'
_diffrn_measurement_device_type 'SuperNova, Single source (Mo) at offset, Eos'
_diffrn_measurement_method '\f scans and \w scans with \k offset'
_diffrn_radiation_monochromator mirror
_diffrn_radiation_source 'SuperNova (Mo) X-ray micro-source'
_diffrn_radiation_type MoK\a
_diffrn_radiation_wavelength 0.71073
_diffrn_reflns_av_R_equivalents 0.0214
_diffrn_reflns_av_sigmaI/netI 0.0110
_diffrn_reflns_limit_h_max 20
_diffrn_reflns_limit_h_min -20
_diffrn_reflns_limit_k_max 12
_diffrn_reflns_limit_k_min -12
_diffrn_reflns_limit_l_max 21
_diffrn_reflns_limit_l_min -21
_diffrn_reflns_number 27546
_diffrn_reflns_theta_full 35.00
_diffrn_reflns_theta_max 35.00
_diffrn_reflns_theta_min 3.11
_exptl_absorpt_coefficient_mu 14.326
_exptl_absorpt_correction_T_max 0.5772
_exptl_absorpt_correction_T_min 0.2094
_exptl_absorpt_correction_type multi-scan
_exptl_absorpt_process_details
;
CrysAlisPro, Agilent Technologies,
Version 1.171.36.24 (release 03-12-2012 CrysAlis171 .NET)
(compiled Dec  3 2012,18:21:49)
Empirical absorption correction using spherical harmonics,
 implemented in SCALE3 ABSPACK scaling algorithm.
;
_exptl_crystal_colour 'pale yellow'
_exptl_crystal_density_diffrn 2.977
_exptl_crystal_density_method 'not measured'
_exptl_crystal_description block
_exptl_crystal_F_000 1040
_exptl_crystal_size_max 0.16
_exptl_crystal_size_mid 0.09
_exptl_crystal_size_min 0.04
_refine_diff_density_max 1.112
_refine_diff_density_min -2.913
_refine_diff_density_rms 0.184
_refine_ls_extinction_method none
_refine_ls_goodness_of_fit_ref 1.310
_refine_ls_hydrogen_treatment constr
_refine_ls_matrix_type full
_refine_ls_number_parameters 98
_refine_ls_number_reflns 3008
_refine_ls_number_restraints 0
_refine_ls_restrained_S_all 1.310
_refine_ls_R_factor_all 0.0211
_refine_ls_R_factor_gt 0.0199
_refine_ls_shift/su_max 0.001
_refine_ls_shift/su_mean 0.000
_refine_ls_structure_factor_coef Fsqd
_refine_ls_weighting_details 'calc w=1/[\s^2^(Fo^2^)+(0.0000P)^2^+7.0023P] where P=(Fo^2^+2Fc^2^)/3'
_refine_ls_weighting_scheme calc
_refine_ls_wR_factor_gt 0.0454
_refine_ls_wR_factor_ref 0.0458
_reflns_number_gt 2906
_reflns_number_total 3008
_reflns_threshold_expression >2sigma(I)
_cod_data_source_file ic6b00446_si_005.cif
_cod_data_source_block sh277
_cod_original_cell_volume 1291.745(17)
_cod_original_sg_symbol_Hall 'P 2ac 2n'
_cod_database_code 4347667

loop_
_symmetry_equiv_pos_as_xyz
'x, y, z'
'-x+1/2, -y, z+1/2'
'x+1/2, -y+1/2, -z+1/2'
'-x, y+1/2, -z'
'-x, -y, -z'
'x-1/2, y, -z-1/2'
'-x-1/2, y-1/2, z-1/2'
'x, -y-1/2, z'

loop_
_atom_site_label
_atom_site_type_symbol
_atom_site_fract_x
_atom_site_fract_y
_atom_site_fract_z
_atom_site_U_iso_or_equiv
_atom_site_adp_type
_atom_site_occupancy
_atom_site_symmetry_multiplicity
_atom_site_calc_flag
_atom_site_refinement_flags
Pt1 Pt 0.213663(11) 0.2500 0.222036(11) 0.00955(3) Uani 1 2 d S
I1 I 0.60099(3) 0.7500 0.58924(2) 0.02555(7) Uani 1 2 d S
Fe1 Fe 0.46956(4) 0.7500 0.14406(4) 0.00944(9) Uani 1 2 d S
C2 C 0.6299(2) 0.4369(4) 0.2111(2) 0.0135(4) Uani 1 1 d .
N3 N 0.4342(3) 0.7500 0.3090(3) 0.0142(6) Uani 1 2 d S
C1 C 0.3014(2) 0.4366(4) 0.1596(2) 0.0129(4) Uani 1 1 d .
N4 N 0.3857(4) 0.7500 0.5131(3) 0.0251(8) Uani 1 2 d S
N1 N 0.3557(2) 0.5454(4) 0.1286(2) 0.0170(4) Uani 1 1 d .
N2 N 0.5815(2) 0.5467(4) 0.1730(2) 0.0170(4) Uani 1 1 d .
C3 C 0.5075(3) 0.7500 0.3791(3) 0.0179(7) Uani 1 2 d S
H3 H 0.5781 0.7500 0.3591 0.021 Uiso 1 2 calc SR
C4 C 0.4834(4) 0.7500 0.4809(3) 0.0172(7) Uani 1 2 d S
C5 C 0.3124(4) 0.7500 0.4422(4) 0.0229(9) Uani 1 2 d S
H5 H 0.2418 0.7500 0.4621 0.027 Uiso 1 2 calc SR
C6 C 0.3360(3) 0.7500 0.3405(3) 0.0174(7) Uani 1 2 d S
H6 H 0.2816 0.7500 0.2924 0.021 Uiso 1 2 calc SR
O1 O 0.5045(3) 0.7500 -0.0122(2) 0.0212(6) Uani 1 2 d S
H1A H 0.4593 0.7078 -0.0597 0.032 Uiso 0.50 1 d PR
H1B H 0.5629 0.7008 -0.0380 0.032 Uiso 0.50 1 d PR

loop_
_atom_site_aniso_label
_atom_site_aniso_U_11
_atom_site_aniso_U_22
_atom_site_aniso_U_33
_atom_site_aniso_U_23
_atom_site_aniso_U_13
_atom_site_aniso_U_12
Pt1 0.00839(5) 0.00646(5) 0.01381(6) 0.000 0.00133(5) 0.000
I1 0.03062(16) 0.02615(15) 0.01989(13) 0.000 -0.01056(12) 0.000
Fe1 0.0093(2) 0.0069(2) 0.0122(2) 0.000 -0.00038(17) 0.000
C2 0.0122(10) 0.0099(10) 0.0184(12) -0.0012(9) -0.0017(9) -0.0009(8)
N3 0.0154(14) 0.0127(14) 0.0146(14) 0.000 0.0006(12) 0.000
C1 0.0120(10) 0.0109(10) 0.0157(11) -0.0004(9) -0.0001(8) -0.0005(8)
N4 0.027(2) 0.035(2) 0.0144(16) 0.000 0.0027(15) 0.000
N1 0.0174(10) 0.0136(10) 0.0199(11) 0.0003(9) 0.0003(9) -0.0048(9)
N2 0.0148(10) 0.0134(10) 0.0227(12) 0.0024(9) -0.0021(9) 0.0024(8)
C3 0.0165(17) 0.0211(19) 0.0160(17) 0.000 0.0002(14) 0.000
C4 0.023(2) 0.0169(17) 0.0114(16) 0.000 -0.0019(14) 0.000
C5 0.0149(18) 0.032(2) 0.022(2) 0.000 0.0028(15) 0.000
C6 0.0176(18) 0.0195(18) 0.0151(17) 0.000 -0.0001(14) 0.000
O1 0.0295(17) 0.0209(15) 0.0131(13) 0.000 0.0047(12) 0.000

loop_
_atom_type_symbol
_atom_type_description
_atom_type_scat_dispersion_real
_atom_type_scat_dispersion_imag
_atom_type_scat_source
C C 0.0033 0.0016 'International Tables Vol C Tables 4.2.6.8 and 6.1.1.4'
H H 0.0000 0.0000 'International Tables Vol C Tables 4.2.6.8 and 6.1.1.4'
Fe Fe 0.3463 0.8444 'International Tables Vol C Tables 4.2.6.8 and 6.1.1.4'
I I -0.4742 1.8119 'International Tables Vol C Tables 4.2.6.8 and 6.1.1.4'
N N 0.0061 0.0033 'International Tables Vol C Tables 4.2.6.8 and 6.1.1.4'
O O 0.0106 0.0060 'International Tables Vol C Tables 4.2.6.8 and 6.1.1.4'
Pt Pt -1.7033 8.3905 'International Tables Vol C Tables 4.2.6.8 and 6.1.1.4'

loop_
_geom_angle_atom_site_label_1
_geom_angle_atom_site_label_2
_geom_angle_atom_site_label_3
_geom_angle
_geom_angle_site_symmetry_1
_geom_angle_site_symmetry_3
C2 Pt1 C2 90.27(16) 3_455 6_556
C2 Pt1 C1 89.82(11) 3_455 8_565
C2 Pt1 C1 177.74(11) 6_556 8_565
C2 Pt1 C1 177.74(11) 3_455 .
C2 Pt1 C1 89.82(11) 6_556 .
C1 Pt1 C1 90.01(16) 8_565 .
O1 Fe1 N1 92.99(10) . 8_575
O1 Fe1 N1 92.99(10) . .
N1 Fe1 N1 92.07(15) 8_575 .
O1 Fe1 N2 91.82(11) . 8_575
N1 Fe1 N2 88.10(10) 8_575 8_575
N1 Fe1 N2 175.17(11) . 8_575
O1 Fe1 N2 91.82(11) . .
N1 Fe1 N2 175.17(11) 8_575 .
N1 Fe1 N2 88.10(10) . .
N2 Fe1 N2 91.32(14) 8_575 .
O1 Fe1 N3 179.50(14) . .
N1 Fe1 N3 87.36(10) 8_575 .
N1 Fe1 N3 87.36(10) . .
N2 Fe1 N3 87.83(10) 8_575 .
N2 Fe1 N3 87.83(10) . .
N2 C2 Pt1 179.3(3) . 6_656
C3 N3 C6 117.3(4) . .
C3 N3 Fe1 122.7(3) . .
C6 N3 Fe1 120.0(3) . .
N1 C1 Pt1 175.9(3) . .
C4 N4 C5 116.4(4) . .
C1 N1 Fe1 153.4(2) . .
C2 N2 Fe1 163.2(3) . .
N3 C3 C4 121.5(4) . .
N3 C3 H3 119.3 . .
C4 C3 H3 119.3 . .
N4 C4 C3 121.7(4) . .
N4 C4 I1 117.8(3) . .
C3 C4 I1 120.4(3) . .
N4 C5 C6 122.1(4) . .
N4 C5 H5 118.9 . .
C6 C5 H5 118.9 . .
N3 C6 C5 121.0(4) . .
N3 C6 H6 119.5 . .
C5 C6 H6 119.5 . .
Fe1 O1 H1A 122.5 . .
Fe1 O1 H1B 123.1 . .
H1A O1 H1B 97.3 . .

loop_
_geom_bond_atom_site_label_1
_geom_bond_atom_site_label_2
_geom_bond_distance
_geom_bond_site_symmetry_2
_geom_bond_publ_flag
Pt1 C2 1.984(3) 3_455 ?
Pt1 C2 1.984(3) 6_556 ?
Pt1 C1 1.986(3) 8_565 ?
Pt1 C1 1.986(3) . yes
I1 C4 2.093(4) . ?
Fe1 O1 2.124(3) . yes
Fe1 N1 2.140(3) 8_575 ?
Fe1 N1 2.140(3) . ?
Fe1 N2 2.140(3) 8_575 ?
Fe1 N2 2.140(3) . ?
Fe1 N3 2.239(4) . ?
C2 N2 1.154(4) . yes
C2 Pt1 1.984(3) 6_656 ?
N3 C3 1.328(6) . ?
N3 C6 1.335(6) . ?
C1 N1 1.155(4) . yes
N4 C4 1.332(6) . ?
N4 C5 1.336(7) . ?
C3 C4 1.388(6) . ?
C3 H3 0.9500 . ?
C5 C6 1.385(6) . ?
C5 H5 0.9500 . ?
C6 H6 0.9500 . ?
O1 H1A 0.9164 . ?
O1 H1B 0.9084 . ?

loop_
_geom_hbond_atom_site_label_D
_geom_hbond_atom_site_label_H
_geom_hbond_atom_site_label_A
_geom_hbond_distance_DH
_geom_hbond_distance_HA
_geom_hbond_distance_DA
_geom_hbond_angle_DHA
_geom_hbond_site_symmetry_A
_geom_hbond_publ_flag
C5 H5 C1 0.95 3.03 3.532(5) 114.7 2_565 yes
C5 H5 C1 0.95 3.03 3.532(5) 114.7 7_666 yes
O1 H1A C2 0.92 2.89 3.461(4) 121.8 4_655 yes
O1 H1A C2 0.92 2.56 3.461(4) 167.1 5_665 yes
O1 H1B C1 0.91 2.97 3.478(4) 116.9 4_655 yes
O1 H1B C1 0.91 2.60 3.478(4) 163.4 5_665 yes
O1 H1B N1 0.91 2.45 3.255(4) 148.4 5_665 yes
O1 H1A N2 0.92 2.49 3.284(4) 144.8 5_665 yes
